data_7701656
loop_
_publ_author_name
'Kalaiarasi, G.'
'Dharani, S.'
'Lynch, V. M.'
'Prabhakaran, R.'

_publ_section_title
;
 para metallation of 3-acetyl-chromen-2-one Schiff bases in tetranuclear
 palladacycles: focus on their biomolecular interaction and in vitro
 cytotoxicity.
;
_journal_issue 33
_journal_name_full 'Dalton transactions (Cambridge, England : 2003)'
_journal_page_first 12496
_journal_page_last 12511
_journal_paper_doi 10.1039/c9dt02663k
_journal_volume 48
_journal_year 2019
_chemical_formula_sum 'C21 H21 Cl N4 O3 Pd S'
_chemical_formula_weight 551.33
_space_group_crystal_system monoclinic
_space_group_IT_number 14
_space_group_name_Hall '-P 2yn'
_space_group_name_H-M_alt 'P 1 21/n 1'
_atom_sites_solution_hydrogens mixed
_audit_creation_method SHELXL-2016/6
_audit_update_record
;
2019-07-19 deposited with the CCDC.	2019-07-30 downloaded from the CCDC.
;
_cell_angle_alpha 90
_cell_angle_beta 112.067(2)
_cell_angle_gamma 90
_cell_formula_units_Z 4
_cell_length_a 15.5188(2)
_cell_length_b 8.30810(10)
_cell_length_c 17.7320(3)
_cell_measurement_reflns_used 14311
_cell_measurement_temperature 100(2)
_cell_measurement_theta_max 74.1
_cell_measurement_theta_min 5.36
_cell_volume 2118.74(6)
_computing_cell_refinement 'CrysAlisPro V 1.171.38.43f, Rigaku Oxford Diffraction'
_computing_data_collection 'CrysAlisPro V 1.171.38.43f, Rigaku Oxford Diffraction'
_computing_data_reduction 'CrysAlisPro V 1.171.38.43f, Rigaku Oxford Diffraction'
_computing_molecular_graphics 'XP SHELXTL/PC, Siemens Analytical'
_computing_publication_material 'Shelxl-2016/6, Sheldrick, G. M.'
_computing_structure_refinement 'Shelxl-2016/6, Sheldrick, G. M.'
_computing_structure_solution
;

SHELXT. Sheldrick, G. M. (2015). Acta Cryst. A71, 3-8. 
;
_diffrn_ambient_temperature 100(2)
_diffrn_measured_fraction_theta_full 1.000
_diffrn_measured_fraction_theta_max 0.987
_diffrn_measurement_device_type 'Agilent SuperNova with an Atlas S2 CCD'
_diffrn_measurement_method \w-scans
_diffrn_radiation_type CuK\a
_diffrn_radiation_wavelength 1.54184
_diffrn_reflns_av_R_equivalents 0.0345
_diffrn_reflns_av_unetI/netI 0.0185
_diffrn_reflns_Laue_measured_fraction_full 1.000
_diffrn_reflns_Laue_measured_fraction_max 0.987
_diffrn_reflns_limit_h_max 19
_diffrn_reflns_limit_h_min -19
_diffrn_reflns_limit_k_max 10
_diffrn_reflns_limit_k_min -10
_diffrn_reflns_limit_l_max 22
_diffrn_reflns_limit_l_min -19
_diffrn_reflns_number 19567
_diffrn_reflns_point_group_measured_fraction_full 1.000
_diffrn_reflns_point_group_measured_fraction_max 0.987
_diffrn_reflns_theta_full 67.684
_diffrn_reflns_theta_max 74.122
_diffrn_reflns_theta_min 3.235
_diffrn_source 'sealed microfocus tube'
_exptl_absorpt_coefficient_mu 9.424
_exptl_absorpt_correction_T_max 1.00
_exptl_absorpt_correction_T_min 0.439
_exptl_absorpt_correction_type 'gaussian and multi-scan'
_exptl_absorpt_process_details
;
CrysAlisPro 1.171.38.43f (Rigaku Oxford Diffraction, 2015)
Numerical absorption correction based on gaussian integration over
			a multifaceted crystal model
Empirical absorption correction using spherical harmonics,
 implemented in SCALE3 ABSPACK scaling algorithm.
;
_exptl_crystal_colour red
_exptl_crystal_density_diffrn 1.728
_exptl_crystal_description prism
_exptl_crystal_F_000 1112
_exptl_crystal_size_max 0.16
_exptl_crystal_size_mid 0.10
_exptl_crystal_size_min 0.038
_refine_diff_density_max 0.415
_refine_diff_density_min -0.535
_refine_diff_density_rms 0.073
_refine_ls_extinction_method none
_refine_ls_goodness_of_fit_ref 1.017
_refine_ls_hydrogen_treatment mixed
_refine_ls_matrix_type full
_refine_ls_number_parameters 287
_refine_ls_number_reflns 4257
_refine_ls_number_restraints 0
_refine_ls_restrained_S_all 1.017
_refine_ls_R_factor_all 0.0216
_refine_ls_R_factor_gt 0.0213
_refine_ls_shift/su_max 0.002
_refine_ls_shift/su_mean 0.000
_refine_ls_structure_factor_coef Fsqd
_refine_ls_weighting_details 'w=1/[\s^2^(Fo^2^)+(0.0350P)^2^+1.6979P] where P=(Fo^2^+2Fc^2^)/3'
_refine_ls_weighting_scheme calc
_refine_ls_wR_factor_gt 0.0568
_refine_ls_wR_factor_ref 0.0571
_reflns_Friedel_coverage 0.000
_reflns_number_gt 4186
_reflns_number_total 4257
_reflns_threshold_expression 'I > 2\s(I)'
_cod_data_source_file c9dt02663k2.cif
_cod_data_source_block PDA5
_cod_original_sg_symbol_H-M 'P 21/n'
_cod_database_code 7701656
_shelx_shelxl_version_number 2016/6
_shelx_space_group_comment
;
The symmetry employed for this shelxl refinement is uniquely defined
by the following loop, which should always be used as a source of
symmetry information in preference to the above space-group names.
They are only intended as comments.
;

loop_
_space_group_symop_operation_xyz
'x, y, z'
'-x+1/2, y+1/2, -z+1/2'
'-x, -y, -z'
'x-1/2, -y-1/2, z-1/2'

loop_
_atom_site_label
_atom_site_type_symbol
_atom_site_fract_x
_atom_site_fract_y
_atom_site_fract_z
_atom_site_U_iso_or_equiv
_atom_site_adp_type
_atom_site_occupancy
_atom_site_site_symmetry_order
_atom_site_calc_flag
_atom_site_refinement_flags_posn
_atom_site_refinement_flags_adp
Pd1 Pd 0.40794(2) 0.80694(2) 0.40885(2) 0.01160(6) Uani 1 1 d . .
Cl1 Cl 0.27328(3) 0.93331(5) 0.32750(2) 0.01637(9) Uani 1 1 d . .
S1 S 0.42350(3) 0.69701(5) 0.30115(3) 0.01490(10) Uani 1 1 d . .
O1 O 0.41987(8) 0.96259(16) 0.63324(7) 0.0158(2) Uani 1 1 d . .
O2 O 0.39427(9) 0.91080(16) 0.50834(7) 0.0173(3) Uani 1 1 d . .
O3 O 0.48939(9) 0.56568(17) 0.13535(8) 0.0216(3) Uani 1 1 d . .
N1 N 0.52796(10) 0.69875(17) 0.47522(9) 0.0130(3) Uani 1 1 d . .
N2 N 0.57452(10) 0.61143(18) 0.43478(9) 0.0145(3) Uani 1 1 d . .
N3 N 0.56845(11) 0.52702(19) 0.30808(9) 0.0162(3) Uani 1 1 d . .
N4 N 0.37448(11) 0.6449(2) 0.01743(9) 0.0178(3) Uani 1 1 d . .
C10 C 0.46827(12) 0.9548(2) 0.71592(10) 0.0144(3) Uani 1 1 d . .
C2 C 0.57171(12) 0.7086(2) 0.55438(11) 0.0133(3) Uani 1 1 d . .
C5 C 0.54926(13) 0.8656(2) 0.74677(11) 0.0159(3) Uani 1 1 d . .
C19 C 0.40645(13) 0.5849(2) 0.09297(11) 0.0187(4) Uani 1 1 d . .
H19 H 0.362115 0.554853 0.115541 0.022 Uiso 1 1 calc R U
C11 C 0.44782(12) 0.8869(2) 0.57907(10) 0.0137(3) Uani 1 1 d . .
C1 C 0.53107(12) 0.6068(2) 0.35592(11) 0.0140(3) Uani 1 1 d . .
C9 C 0.43166(13) 1.0399(2) 0.76433(11) 0.0179(4) Uani 1 1 d . .
H9 H 0.375408 1.098984 0.741212 0.021 Uiso 1 1 calc R U
C4 C 0.57986(13) 0.7841(2) 0.69057(11) 0.0156(3) Uani 1 1 d . .
H4 H 0.635271 0.722086 0.711236 0.019 Uiso 1 1 calc R U
C3 C 0.53276(12) 0.7915(2) 0.60806(11) 0.0135(3) Uani 1 1 d . .
C17 C 0.73709(13) 0.2490(2) 0.27930(12) 0.0204(4) Uani 1 1 d . .
H17 H 0.749296 0.205185 0.234822 0.025 Uiso 1 1 calc R U
C13 C 0.64517(12) 0.4226(2) 0.32992(11) 0.0152(3) Uani 1 1 d . .
C18 C 0.66390(13) 0.3562(2) 0.26478(11) 0.0177(3) Uani 1 1 d . .
H18 H 0.626271 0.384786 0.210464 0.021 Uiso 1 1 calc R U
C6 C 0.59808(14) 0.8640(3) 0.83203(12) 0.0227(4) Uani 1 1 d . .
H6 H 0.654371 0.805067 0.855257 0.027 Uiso 1 1 calc R U
C12 C 0.66660(12) 0.6348(2) 0.59577(10) 0.0163(3) Uani 1 1 d . .
H12A H 0.662374 0.543870 0.629392 0.024 Uiso 1 1 calc R U
H12B H 0.709326 0.715714 0.630257 0.024 Uiso 1 1 calc R U
H12C H 0.689824 0.596963 0.554567 0.024 Uiso 1 1 calc R U
C8 C 0.48021(14) 1.0352(2) 0.84738(11) 0.0199(4) Uani 1 1 d . .
H8 H 0.456766 1.091685 0.882195 0.024 Uiso 1 1 calc R U
C14 C 0.70046(13) 0.3778(2) 0.40936(11) 0.0180(4) Uani 1 1 d . .
H14 H 0.688670 0.421147 0.454134 0.022 Uiso 1 1 calc R U
C15 C 0.77315(13) 0.2689(2) 0.42250(12) 0.0214(4) Uani 1 1 d . .
H15 H 0.810129 0.237667 0.476570 0.026 Uiso 1 1 calc R U
C16 C 0.79254(14) 0.2053(2) 0.35824(14) 0.0220(4) Uani 1 1 d . .
H16 H 0.843009 0.132915 0.368137 0.026 Uiso 1 1 calc R U
C20 C 0.43722(14) 0.6993(2) -0.02080(12) 0.0216(4) Uani 1 1 d . .
H20A H 0.501560 0.690659 0.018093 0.032 Uiso 1 1 calc R U
H20B H 0.423439 0.811691 -0.037838 0.032 Uiso 1 1 calc R U
H20C H 0.429010 0.632226 -0.068477 0.032 Uiso 1 1 calc R U
C21 C 0.27546(14) 0.6623(3) -0.02923(14) 0.0265(4) Uani 1 1 d . .
H21A H 0.240480 0.620212 0.002402 0.040 Uiso 1 1 calc R U
H21B H 0.258603 0.602107 -0.080280 0.040 Uiso 1 1 calc R U
H21C H 0.260510 0.776408 -0.041267 0.040 Uiso 1 1 calc R U
C7 C 0.56322(15) 0.9489(3) 0.88121(12) 0.0244(4) Uani 1 1 d . .
H7 H 0.595916 0.948651 0.938515 0.029 Uiso 1 1 calc R U
H3N H 0.5423(16) 0.536(3) 0.2586(16) 0.020(6) Uiso 1 1 d . .

loop_
_atom_site_aniso_label
_atom_site_aniso_U_11
_atom_site_aniso_U_22
_atom_site_aniso_U_33
_atom_site_aniso_U_23
_atom_site_aniso_U_13
_atom_site_aniso_U_12
Pd1 0.01088(8) 0.01369(8) 0.00927(8) -0.00079(4) 0.00269(5) -0.00074(4)
Cl1 0.01226(18) 0.0203(2) 0.01340(19) -0.00057(14) 0.00119(14) 0.00110(14)
S1 0.0152(2) 0.0188(2) 0.0097(2) -0.00145(14) 0.00349(16) 0.00046(14)
O1 0.0137(6) 0.0217(6) 0.0111(6) -0.0024(5) 0.0034(5) 0.0015(5)
O2 0.0157(6) 0.0227(7) 0.0114(6) -0.0015(5) 0.0027(5) 0.0038(5)
O3 0.0227(7) 0.0276(7) 0.0141(6) 0.0005(5) 0.0066(5) 0.0034(5)
N1 0.0138(7) 0.0134(7) 0.0128(7) -0.0004(5) 0.0061(6) -0.0003(5)
N2 0.0164(7) 0.0156(7) 0.0124(7) -0.0014(5) 0.0064(6) 0.0018(6)
N3 0.0190(7) 0.0200(8) 0.0086(7) -0.0002(6) 0.0041(6) 0.0028(6)
N4 0.0168(7) 0.0196(8) 0.0163(8) -0.0028(6) 0.0056(6) -0.0012(6)
C10 0.0159(8) 0.0157(8) 0.0113(8) -0.0018(6) 0.0048(6) -0.0050(6)
C2 0.0146(8) 0.0125(8) 0.0131(9) 0.0003(6) 0.0054(7) -0.0016(6)
C5 0.0197(8) 0.0144(8) 0.0139(8) -0.0006(7) 0.0068(7) -0.0001(7)
C19 0.0211(9) 0.0191(9) 0.0188(9) -0.0023(7) 0.0109(7) -0.0012(7)
C11 0.0146(8) 0.0134(8) 0.0139(8) -0.0029(6) 0.0062(6) -0.0021(6)
C1 0.0160(8) 0.0126(8) 0.0139(8) -0.0004(6) 0.0063(6) -0.0010(6)
C9 0.0188(8) 0.0180(9) 0.0182(9) -0.0022(7) 0.0085(7) 0.0000(7)
C4 0.0157(8) 0.0155(8) 0.0149(9) 0.0011(7) 0.0051(7) 0.0006(6)
C3 0.0131(8) 0.0138(8) 0.0138(8) -0.0005(6) 0.0054(7) -0.0011(6)
C17 0.0234(9) 0.0164(9) 0.0265(10) -0.0049(8) 0.0150(8) -0.0036(7)
C13 0.0159(8) 0.0126(8) 0.0183(9) -0.0003(7) 0.0076(7) -0.0022(6)
C18 0.0209(9) 0.0172(9) 0.0170(9) -0.0004(7) 0.0095(7) -0.0020(7)
C6 0.0263(10) 0.0255(10) 0.0148(9) 0.0016(7) 0.0060(8) 0.0085(8)
C12 0.0181(8) 0.0177(9) 0.0125(8) -0.0006(7) 0.0051(7) 0.0033(7)
C8 0.0262(9) 0.0191(9) 0.0173(9) -0.0030(7) 0.0117(8) 0.0000(7)
C14 0.0197(9) 0.0163(9) 0.0164(9) -0.0034(7) 0.0048(7) -0.0005(7)
C15 0.0188(9) 0.0185(9) 0.0217(9) -0.0022(8) 0.0018(7) 0.0003(7)
C16 0.0168(9) 0.0176(9) 0.0320(11) -0.0037(7) 0.0096(8) -0.0009(7)
C20 0.0231(10) 0.0278(11) 0.0144(9) -0.0018(7) 0.0075(8) -0.0030(7)
C21 0.0168(9) 0.0310(11) 0.0275(11) -0.0032(9) 0.0037(8) 0.0022(8)
C7 0.0321(10) 0.0275(10) 0.0123(9) -0.0006(7) 0.0068(8) 0.0074(8)

loop_
_atom_type_symbol
_atom_type_description
_atom_type_scat_dispersion_real
_atom_type_scat_dispersion_imag
_atom_type_scat_source
C C 0.0181 0.0091 'International Tables Vol C Tables 4.2.6.8 and 6.1.1.4'
H H 0.0000 0.0000 'International Tables Vol C Tables 4.2.6.8 and 6.1.1.4'
N N 0.0311 0.0180 'International Tables Vol C Tables 4.2.6.8 and 6.1.1.4'
O O 0.0492 0.0322 'International Tables Vol C Tables 4.2.6.8 and 6.1.1.4'
Pd Pd 0.1215 3.9337 'International Tables Vol C Tables 4.2.6.8 and 6.1.1.4'
S S 0.3331 0.5567 'International Tables Vol C Tables 4.2.6.8 and 6.1.1.4'
Cl Cl 0.3639 0.7018 'International Tables Vol C Tables 4.2.6.8 and 6.1.1.4'

loop_
_geom_angle_atom_site_label_1
_geom_angle_atom_site_label_2
_geom_angle_atom_site_label_3
_geom_angle
N1 Pd1 O2 93.29(6)
N1 Pd1 S1 86.73(4)
O2 Pd1 S1 179.39(4)
N1 Pd1 Cl1 177.02(4)
O2 Pd1 Cl1 89.09(4)
S1 Pd1 Cl1 90.874(15)
C1 S1 Pd1 95.08(6)
C11 O1 C10 122.97(14)
C11 O2 Pd1 124.10(11)
C2 N1 N2 114.96(15)
C2 N1 Pd1 126.40(12)
N2 N1 Pd1 118.51(11)
C1 N2 N1 114.00(14)
C1 N3 C13 129.96(15)
C1 N3 H3N 117.7(17)
C13 N3 H3N 112.2(17)
C19 N4 C20 121.47(16)
C19 N4 C21 121.48(17)
C20 N4 C21 117.04(16)
O1 C10 C5 119.90(16)
O1 C10 C9 116.67(16)
C5 C10 C9 123.43(17)
N1 C2 C3 123.13(16)
N1 C2 C12 120.91(16)
C3 C2 C12 115.96(15)
C10 C5 C6 118.05(17)
C10 C5 C4 118.03(16)
C6 C5 C4 123.89(17)
O3 C19 N4 124.61(17)
O3 C19 H19 117.7
N4 C19 H19 117.7
O2 C11 O1 112.02(15)
O2 C11 C3 128.44(16)
O1 C11 C3 119.54(15)
N2 C1 N3 120.73(16)
N2 C1 S1 125.58(14)
N3 C1 S1 113.69(13)
C8 C9 C10 117.36(17)
C8 C9 H9 121.3
C10 C9 H9 121.3
C3 C4 C5 122.78(17)
C3 C4 H4 118.6
C5 C4 H4 118.6
C4 C3 C11 116.78(16)
C4 C3 C2 119.00(16)
C11 C3 C2 124.19(16)
C16 C17 C18 120.57(18)
C16 C17 H17 119.7
C18 C17 H17 119.7
C14 C13 N3 125.33(16)
C14 C13 C18 119.08(17)
N3 C13 C18 115.56(16)
C17 C18 C13 120.43(18)
C17 C18 H18 119.8
C13 C18 H18 119.8
C7 C6 C5 119.42(18)
C7 C6 H6 120.3
C5 C6 H6 120.3
C2 C12 H12A 109.5
C2 C12 H12B 109.5
H12A C12 H12B 109.5
C2 C12 H12C 109.5
H12A C12 H12C 109.5
H12B C12 H12C 109.5
C9 C8 C7 121.22(17)
C9 C8 H8 119.4
C7 C8 H8 119.4
C15 C14 C13 119.52(17)
C15 C14 H14 120.2
C13 C14 H14 120.2
C16 C15 C14 121.39(19)
C16 C15 H15 119.3
C14 C15 H15 119.3
C15 C16 C17 119.01(18)
C15 C16 H16 120.5
C17 C16 H16 120.5
N4 C20 H20A 109.5
N4 C20 H20B 109.5
H20A C20 H20B 109.5
N4 C20 H20C 109.5
H20A C20 H20C 109.5
H20B C20 H20C 109.5
N4 C21 H21A 109.5
N4 C21 H21B 109.5
H21A C21 H21B 109.5
N4 C21 H21C 109.5
H21A C21 H21C 109.5
H21B C21 H21C 109.5
C6 C7 C8 120.52(18)
C6 C7 H7 119.7
C8 C7 H7 119.7

loop_
_geom_bond_atom_site_label_1
_geom_bond_atom_site_label_2
_geom_bond_distance
Pd1 N1 2.0038(15)
Pd1 O2 2.0452(12)
Pd1 S1 2.2104(4)
Pd1 Cl1 2.2990(4)
S1 C1 1.7533(18)
O1 C11 1.349(2)
O1 C10 1.375(2)
O2 C11 1.233(2)
O3 C19 1.233(2)
N1 C2 1.312(2)
N1 N2 1.397(2)
N2 C1 1.305(2)
N3 C1 1.365(2)
N3 C13 1.405(2)
N3 H3N 0.82(3)
N4 C19 1.338(2)
N4 C20 1.452(2)
N4 C21 1.453(2)
C10 C5 1.382(3)
C10 C9 1.388(2)
C2 C3 1.476(2)
C2 C12 1.507(2)
C5 C6 1.414(3)
C5 C4 1.426(3)
C19 H19 0.9500
C11 C3 1.456(2)
C9 C8 1.380(3)
C9 H9 0.9500
C4 C3 1.369(3)
C4 H4 0.9500
C17 C16 1.388(3)
C17 C18 1.389(3)
C17 H17 0.9500
C13 C14 1.397(3)
C13 C18 1.405(3)
C18 H18 0.9500
C6 C7 1.380(3)
C6 H6 0.9500
C12 H12A 0.9800
C12 H12B 0.9800
C12 H12C 0.9800
C8 C7 1.397(3)
C8 H8 0.9500
C14 C15 1.396(3)
C14 H14 0.9500
C15 C16 1.388(3)
C15 H15 0.9500
C16 H16 0.9500
C20 H20A 0.9800
C20 H20B 0.9800
C20 H20C 0.9800
C21 H21A 0.9800
C21 H21B 0.9800
C21 H21C 0.9800
C7 H7 0.9500

loop_
_geom_hbond_atom_site_label_D
_geom_hbond_atom_site_label_H
_geom_hbond_atom_site_label_A
_geom_hbond_distance_DH
_geom_hbond_distance_HA
_geom_hbond_distance_DA
_geom_hbond_angle_DHA
N3 H3N O3 0.82(3) 2.04(3) 2.858(2) 174(2)

loop_
_geom_torsion_atom_site_label_1
_geom_torsion_atom_site_label_2
_geom_torsion_atom_site_label_3
_geom_torsion_atom_site_label_4
_geom_torsion
C2 N1 N2 C1 -178.23(15)
Pd1 N1 N2 C1 -2.06(19)
C11 O1 C10 C5 -0.3(2)
C11 O1 C10 C9 179.49(16)
N2 N1 C2 C3 -178.14(15)
Pd1 N1 C2 C3 6.0(2)
N2 N1 C2 C12 2.2(2)
Pd1 N1 C2 C12 -173.63(12)
O1 C10 C5 C6 178.47(17)
C9 C10 C5 C6 -1.3(3)
O1 C10 C5 C4 0.1(3)
C9 C10 C5 C4 -179.72(17)
C20 N4 C19 O3 -2.2(3)
C21 N4 C19 O3 179.29(19)
Pd1 O2 C11 O1 -176.34(10)
Pd1 O2 C11 C3 3.8(3)
C10 O1 C11 O2 -179.73(15)
C10 O1 C11 C3 0.2(2)
N1 N2 C1 N3 179.42(15)
N1 N2 C1 S1 -0.6(2)
C13 N3 C1 N2 10.3(3)
C13 N3 C1 S1 -169.74(15)
Pd1 S1 C1 N2 2.37(16)
Pd1 S1 C1 N3 -177.61(12)
O1 C10 C9 C8 -179.04(16)
C5 C10 C9 C8 0.8(3)
C10 C5 C4 C3 0.3(3)
C6 C5 C4 C3 -177.98(18)
C5 C4 C3 C11 -0.5(3)
C5 C4 C3 C2 177.51(16)
O2 C11 C3 C4 -179.90(18)
O1 C11 C3 C4 0.2(2)
O2 C11 C3 C2 2.2(3)
O1 C11 C3 C2 -177.64(15)
N1 C2 C3 C4 174.58(17)
C12 C2 C3 C4 -5.7(2)
N1 C2 C3 C11 -7.6(3)
C12 C2 C3 C11 172.07(16)
C1 N3 C13 C14 0.3(3)
C1 N3 C13 C18 178.21(17)
C16 C17 C18 C13 0.3(3)
C14 C13 C18 C17 -0.8(3)
N3 C13 C18 C17 -178.80(16)
C10 C5 C6 C7 0.8(3)
C4 C5 C6 C7 179.06(19)
C10 C9 C8 C7 0.4(3)
N3 C13 C14 C15 178.06(17)
C18 C13 C14 C15 0.2(3)
C13 C14 C15 C16 0.8(3)
C14 C15 C16 C17 -1.3(3)
C18 C17 C16 C15 0.7(3)
C5 C6 C7 C8 0.3(3)
C9 C8 C7 C6 -0.9(3)
